data_2013142
loop_
_publ_author_name
'Perera, K. Prasanna U.'
'Abboud, Khalil A.'
'Smith Jr, Dennis W.'
'Krawiec, Mariusz'

_publ_section_title
;
 Three bis-<i>ortho</i>-diynylarenes (BODA)
;
_journal_issue 3
_journal_name_full 'Acta Crystallographica Section C'
_journal_page_first o107
_journal_page_last o110
_journal_paper_doi 10.1107/S0108270102023594
_journal_volume 59
_journal_year 2003
_chemical_formula_iupac 'C44 H26'
_chemical_formula_moiety 'C44 H26'
_chemical_formula_sum 'C44 H26'
_chemical_formula_weight 554.65
_space_group_IT_number 14
_symmetry_cell_setting monoclinic
_symmetry_space_group_name_Hall '-P 2ybc'
_symmetry_space_group_name_H-M 'P 1 21/c 1'
_atom_sites_solution_hydrogens geom
_atom_sites_solution_primary direct
_atom_sites_solution_secondary difmap
_cell_angle_alpha 90
_cell_angle_beta 92.540(15)
_cell_angle_gamma 90
_cell_formula_units_Z 2
_cell_length_a 13.299(7)
_cell_length_b 5.229(3)
_cell_length_c 21.196(11)
_cell_measurement_reflns_used 3530
_cell_measurement_temperature 300(2)
_cell_measurement_theta_max 26.47
_cell_measurement_theta_min 0.96
_cell_volume 1472.5(14)
_computing_cell_refinement CrystalClear
_computing_data_collection 'CrystalClear (Rigaku, 1998-2001)'
_computing_data_reduction CrystalClear
_computing_molecular_graphics SHELXTL
_computing_publication_material SHELXTL
_computing_structure_refinement 'SHELXTL (Bruker. 1998)'
_computing_structure_solution 'SIR92 (Altomare et al., 1994)'
_diffrn_ambient_temperature 300(2)
_diffrn_detector_area_resol_mean 7.314
_diffrn_measured_fraction_theta_full 0.991
_diffrn_measured_fraction_theta_max 0.991
_diffrn_measurement_device 'Rigaku Mercury CCD'
_diffrn_measurement_method \w
_diffrn_radiation_monochromator graphite
_diffrn_radiation_source 'X-ray tube'
_diffrn_radiation_type 'Mo K\a'
_diffrn_radiation_wavelength 0.71069
_diffrn_reflns_av_R_equivalents 0.09143
_diffrn_reflns_av_sigmaI/netI 0.0971
_diffrn_reflns_limit_h_max 16
_diffrn_reflns_limit_h_min -16
_diffrn_reflns_limit_k_max 6
_diffrn_reflns_limit_k_min -6
_diffrn_reflns_limit_l_max 26
_diffrn_reflns_limit_l_min -26
_diffrn_reflns_number 14417
_diffrn_reflns_reduction_process 'Lp corrections applied'
_diffrn_reflns_theta_full 26.48
_diffrn_reflns_theta_max 26.48
_diffrn_reflns_theta_min 2.51
_exptl_absorpt_coefficient_mu 0.071
_exptl_absorpt_correction_T_max 0.993
_exptl_absorpt_correction_T_min 0.987
_exptl_absorpt_correction_type multi-scan
_exptl_absorpt_process_details '(Jacobson, 1998)'
_exptl_crystal_colour colorless
_exptl_crystal_density_diffrn 1.254
_exptl_crystal_density_meas ?
_exptl_crystal_description platelet
_exptl_crystal_F_000 580.00
_exptl_crystal_size_max 0.30
_exptl_crystal_size_mid 0.15
_exptl_crystal_size_min 0.10
_refine_diff_density_max 0.181
_refine_diff_density_min -0.178
_refine_ls_extinction_method none
_refine_ls_goodness_of_fit_ref 1.149
_refine_ls_hydrogen_treatment constr
_refine_ls_matrix_type full
_refine_ls_number_parameters 200
_refine_ls_number_reflns 3021
_refine_ls_number_restraints 0
_refine_ls_restrained_S_all 1.149
_refine_ls_R_factor_all 0.1780
_refine_ls_R_factor_gt 0.0788
_refine_ls_shift/su_max <0.001
_refine_ls_shift/su_mean 0.000
_refine_ls_structure_factor_coef Fsqd
_refine_ls_weighting_details 'calc w = 1/[\s^2^(Fo^2^)+(0.0608P)^2^] where P = (Fo^2^+2Fc^2^)/3'
_refine_ls_weighting_scheme calc
_refine_ls_wR_factor_gt 0.1353
_refine_ls_wR_factor_ref 0.1821
_reflns_number_gt 1664
_reflns_number_total 3021
_reflns_threshold_expression I>2\s(I)
_cod_data_source_file fr1389.cif
_cod_data_source_block I
_cod_depositor_comments
;
The following automatic conversions were performed:

'_exptl_crystal_density_meas' value 'not measured' was changed to '?'
- the value is perceived as not measured.

Automatic conversion script
Id: cif_fix_values 3008 2015-01-20 13:52:24Z robertas 
;
_cod_original_cell_volume 1472.4(14)
_cod_original_sg_symbol_H-M 'P 21/c'
_cod_database_code 2013142

loop_
_symmetry_equiv_pos_as_xyz
'  +x,  +y,  +z'
'  -x,1/2+y,1/2-z'
'  -x,  -y,  -z'
'  +x,1/2-y,1/2+z'

loop_
_atom_site_label
_atom_site_fract_x
_atom_site_fract_y
_atom_site_fract_z
_atom_site_U_iso_or_equiv
_atom_site_adp_type
_atom_site_calc_flag
_atom_site_refinement_flags
_atom_site_occupancy
_atom_site_disorder_assembly
_atom_site_disorder_group
_atom_site_type_symbol
C1 0.0200(2) 0.4834(6) 0.96801(15) 0.0323(7) Uani d . 1 . . C
C2 0.0893(2) 0.2930(6) 0.95569(15) 0.0352(7) Uani d . 1 . . C
H2 0.1096 0.1832 0.9883 0.042 Uiso calc R 1 . . H
C3 0.1296(2) 0.2591(6) 0.89687(15) 0.0336(7) Uani d . 1 . . C
C4 0.0985(2) 0.4236(6) 0.84734(14) 0.0358(8) Uani d . 1 . . C
C5 0.0272(2) 0.6120(6) 0.85877(16) 0.0399(8) Uani d . 1 . . C
H5 0.0048 0.7191 0.8260 0.048 Uiso calc R 1 . . H
C6 -0.0104(2) 0.6414(6) 0.91780(15) 0.0373(8) Uani d . 1 . . C
H6 -0.0573 0.7697 0.9244 0.045 Uiso calc R 1 . . H
C7 0.2030(2) 0.0641(7) 0.88780(14) 0.0384(8) Uani d . 1 . . C
C8 0.2659(2) -0.0997(6) 0.88176(15) 0.0378(8) Uani d . 1 . . C
C9 0.3399(2) -0.2945(6) 0.87416(15) 0.0339(7) Uani d . 1 . . C
C10 0.3742(2) -0.4486(6) 0.92376(16) 0.0409(8) Uani d . 1 . . C
H10 0.3497 -0.4242 0.9638 0.049 Uiso calc R 1 . . H
C11 0.4446(2) -0.6385(7) 0.91435(17) 0.0442(9) Uani d . 1 . . C
H11 0.4669 -0.7413 0.9479 0.053 Uiso calc R 1 . . H
C12 0.4816(2) -0.6753(6) 0.85530(17) 0.0419(9) Uani d . 1 . . C
H12 0.5288 -0.8030 0.8488 0.050 Uiso calc R 1 . . H
C13 0.4482(2) -0.5215(6) 0.80574(17) 0.0429(8) Uani d . 1 . . C
H13 0.4732 -0.5458 0.7658 0.051 Uiso calc R 1 . . H
C14 0.3782(2) -0.3319(6) 0.81492(16) 0.0393(8) Uani d . 1 . . C
H14 0.3565 -0.2287 0.7813 0.047 Uiso calc R 1 . . H
C15 0.1405(2) 0.4116(7) 0.78612(16) 0.0392(8) Uani d . 1 . . C
C16 0.1763(2) 0.4203(7) 0.73519(16) 0.0406(8) Uani d . 1 . . C
C17 0.2190(2) 0.4426(6) 0.67546(14) 0.0349(7) Uani d . 1 . . C
C18 0.2918(2) 0.2725(7) 0.65654(16) 0.0426(8) Uani d . 1 . . C
H18 0.3141 0.1430 0.6838 0.051 Uiso calc R 1 . . H
C19 0.3314(3) 0.2930(7) 0.59811(16) 0.0455(9) Uani d . 1 . . C
H19 0.3803 0.1777 0.5860 0.055 Uiso calc R 1 . . H
C20 0.2992(2) 0.4831(7) 0.55715(16) 0.0437(8) Uani d . 1 . . C
H20 0.3257 0.4952 0.5173 0.052 Uiso calc R 1 . . H
C21 0.2279(2) 0.6544(7) 0.57506(17) 0.0431(8) Uani d . 1 . . C
H21 0.2065 0.7833 0.5474 0.052 Uiso calc R 1 . . H
C22 0.1875(2) 0.6373(6) 0.63388(16) 0.0413(8) Uani d . 1 . . C
H22 0.1395 0.7552 0.6458 0.050 Uiso calc R 1 . . H

loop_
_atom_site_aniso_label
_atom_site_aniso_U_11
_atom_site_aniso_U_22
_atom_site_aniso_U_33
_atom_site_aniso_U_12
_atom_site_aniso_U_13
_atom_site_aniso_U_23
C1 0.0273(14) 0.0376(16) 0.0321(16) -0.0031(13) 0.0026(12) -0.0055(14)
C2 0.0335(16) 0.0390(17) 0.0334(17) 0.0007(14) 0.0027(14) -0.0010(15)
C3 0.0291(15) 0.0379(17) 0.0339(17) -0.0017(14) 0.0041(13) -0.0077(15)
C4 0.0282(15) 0.046(2) 0.0336(18) -0.0030(14) 0.0036(13) -0.0069(15)
C5 0.0406(18) 0.0456(19) 0.0333(18) 0.0062(15) 0.0013(14) 0.0034(16)
C6 0.0366(17) 0.0414(19) 0.0342(18) 0.0065(14) 0.0041(14) -0.0003(15)
C7 0.0391(17) 0.0456(19) 0.0311(18) -0.0015(16) 0.0082(14) -0.0096(16)
C8 0.0349(16) 0.0427(18) 0.0362(18) -0.0044(15) 0.0072(14) -0.0088(16)
C9 0.0271(15) 0.0344(16) 0.0405(19) -0.0014(13) 0.0054(14) -0.0070(15)
C10 0.0425(18) 0.0413(19) 0.0396(19) -0.0039(16) 0.0096(15) -0.0027(16)
C11 0.0439(19) 0.0409(19) 0.048(2) -0.0003(15) 0.0006(17) 0.0036(16)
C12 0.0333(17) 0.0395(19) 0.053(2) 0.0030(14) 0.0049(16) -0.0059(17)
C13 0.0393(17) 0.0452(19) 0.045(2) 0.0011(16) 0.0117(15) -0.0118(17)
C14 0.0385(17) 0.0416(18) 0.0380(19) 0.0008(15) 0.0050(15) -0.0044(16)
C15 0.0342(17) 0.046(2) 0.038(2) -0.0019(15) 0.0052(15) -0.0068(16)
C16 0.0394(18) 0.047(2) 0.0350(19) 0.0005(15) 0.0031(16) -0.0047(16)
C17 0.0350(16) 0.0431(18) 0.0267(16) -0.0054(15) 0.0017(13) -0.0047(15)
C18 0.0477(19) 0.0421(19) 0.0381(19) 0.0060(16) 0.0019(16) 0.0063(16)
C19 0.049(2) 0.051(2) 0.037(2) 0.0089(17) 0.0114(16) -0.0012(17)
C20 0.0477(19) 0.054(2) 0.0296(17) -0.0048(17) 0.0035(15) 0.0026(16)
C21 0.0410(18) 0.0458(19) 0.043(2) 0.0029(16) 0.0015(16) 0.0086(17)
C22 0.0365(17) 0.0427(19) 0.045(2) 0.0040(15) 0.0054(15) -0.0018(17)

loop_
_atom_type_symbol
_atom_type_description
_atom_type_scat_dispersion_real
_atom_type_scat_dispersion_imag
_atom_type_scat_source
C C 0.0033 0.0016 'International Tables Vol C Tables 4.2.6.8 and 6.1.1.4'
H H 0.0000 0.0000 'International Tables Vol C Tables 4.2.6.8 and 6.1.1.4'

loop_
_geom_angle_atom_site_label_1
_geom_angle_atom_site_label_2
_geom_angle_atom_site_label_3
_geom_angle_site_symmetry_3
_geom_angle
_geom_angle_publ_flag
C2 C1 C6 . 117.1(3) yes
C2 C1 C1 3_567 121.4(4) yes
C6 C1 C1 3_567 121.6(3) yes
C1 C2 C3 . 123.0(3) ?
C1 C2 H2 . 118.5 ?
C3 C2 H2 . 118.5 ?
C2 C3 C4 . 118.6(3) yes
C2 C3 C7 . 120.2(3) yes
C4 C3 C7 . 121.1(3) yes
C5 C4 C3 . 118.9(3) yes
C5 C4 C15 . 118.8(3) yes
C3 C4 C15 . 122.3(3) yes
C6 C5 C4 . 120.9(3) ?
C6 C5 H5 . 119.6 ?
C4 C5 H5 . 119.6 ?
C5 C6 C1 . 121.5(3) ?
C5 C6 H6 . 119.2 ?
C1 C6 H6 . 119.2 ?
C8 C7 C3 . 178.3(3) yes
C7 C8 C9 . 179.5(4) yes
C10 C9 C14 . 118.8(3) yes
C10 C9 C8 . 122.3(3) yes
C14 C9 C8 . 118.9(3) yes
C11 C10 C9 . 120.7(3) ?
C11 C10 H10 . 119.7 ?
C9 C10 H10 . 119.7 ?
C12 C11 C10 . 120.1(3) ?
C12 C11 H11 . 120.0 ?
C10 C11 H11 . 120.0 ?
C11 C12 C13 . 119.6(3) ?
C11 C12 H12 . 120.2 ?
C13 C12 H12 . 120.2 ?
C14 C13 C12 . 120.6(3) ?
C14 C13 H13 . 119.7 ?
C12 C13 H13 . 119.7 ?
C13 C14 C9 . 120.3(3) ?
C13 C14 H14 . 119.8 ?
C9 C14 H14 . 119.8 ?
C16 C15 C4 . 175.3(4) yes
C15 C16 C17 . 177.4(4) yes
C18 C17 C22 . 118.6(3) yes
C18 C17 C16 . 121.1(3) yes
C22 C17 C16 . 120.2(3) yes
C19 C18 C17 . 120.7(3) ?
C19 C18 H18 . 119.6 ?
C17 C18 H18 . 119.6 ?
C18 C19 C20 . 120.3(3) ?
C18 C19 H19 . 119.8 ?
C20 C19 H19 . 119.8 ?
C21 C20 C19 . 119.9(3) ?
C21 C20 H20 . 120.0 ?
C19 C20 H20 . 120.0 ?
C20 C21 C22 . 120.5(3) ?
C20 C21 H21 . 119.7 ?
C22 C21 H21 . 119.7 ?
C21 C22 C17 . 119.9(3) ?
C21 C22 H22 . 120.1 ?
C17 C22 H22 . 120.1 ?

loop_
_geom_bond_atom_site_label_1
_geom_bond_atom_site_label_2
_geom_bond_site_symmetry_2
_geom_bond_distance
_geom_bond_publ_flag
C1 C2 . 1.388(4) ?
C1 C6 . 1.392(4) ?
C1 C1 3_567 1.486(6) yes
C2 C3 . 1.388(4) ?
C2 H2 . 0.9300 ?
C3 C4 . 1.404(4) ?
C3 C7 . 1.430(4) yes
C4 C5 . 1.395(4) ?
C4 C15 . 1.435(4) yes
C5 C6 . 1.375(4) ?
C5 H5 . 0.9300 ?
C6 H6 . 0.9300 ?
C7 C8 . 1.207(4) yes
C8 C9 . 1.430(4) yes
C9 C10 . 1.385(4) ?
C9 C14 . 1.387(4) ?
C10 C11 . 1.384(5) ?
C10 H10 . 0.9300 ?
C11 C12 . 1.377(5) ?
C11 H11 . 0.9300 ?
C12 C13 . 1.380(5) ?
C12 H12 . 0.9300 ?
C13 C14 . 1.379(4) ?
C13 H13 . 0.9300 ?
C14 H14 . 0.9300 ?
C15 C16 . 1.198(4) yes
C16 C17 . 1.413(4) yes
C17 C18 . 1.386(4) ?
C17 C22 . 1.398(4) ?
C18 C19 . 1.369(5) ?
C18 H18 . 0.9300 ?
C19 C20 . 1.375(5) ?
C19 H19 . 0.9300 ?
C20 C21 . 1.369(5) ?
C20 H20 . 0.9300 ?
C21 C22 . 1.380(5) ?
C21 H21 . 0.9300 ?
C22 H22 . 0.9300 ?

loop_
_geom_torsion_atom_site_label_1
_geom_torsion_atom_site_label_2
_geom_torsion_atom_site_label_3
_geom_torsion_atom_site_label_4
_geom_torsion_site_symmetry_1
_geom_torsion
C6 C1 C2 C3 . 1.2(4)
C1 C1 C2 C3 3_567 -178.8(4)
C1 C2 C3 C4 . -0.4(5)
C1 C2 C3 C7 . 178.1(3)
C2 C3 C4 C5 . -1.1(4)
C7 C3 C4 C5 . -179.5(3)
C2 C3 C4 C15 . 176.4(3)
C7 C3 C4 C15 . -2.1(5)
C3 C4 C5 C6 . 1.7(5)
C15 C4 C5 C6 . -175.9(3)
C4 C5 C6 C1 . -0.8(5)
C2 C1 C6 C5 . -0.6(5)
C1 C1 C6 C5 3_567 179.4(4)
C14 C9 C10 C11 . -0.7(5)
C8 C9 C10 C11 . 178.8(3)
C9 C10 C11 C12 . 0.3(5)
C10 C11 C12 C13 . 0.1(5)
C11 C12 C13 C14 . -0.1(5)
C12 C13 C14 C9 . -0.4(5)
C10 C9 C14 C13 . 0.8(5)
C8 C9 C14 C13 . -178.7(3)
C22 C17 C18 C19 . -0.7(5)
C16 C17 C18 C19 . 178.8(3)
C17 C18 C19 C20 . -0.1(5)
C18 C19 C20 C21 . 0.6(5)
C19 C20 C21 C22 . -0.3(5)
C20 C21 C22 C17 . -0.5(5)
C18 C17 C22 C21 . 1.0(5)
C16 C17 C22 C21 . -178.5(3)
